data_4334128
loop_
_publ_author_name
'Jeremy P. Krogman'
'Mark W. Bezpalko'
'Bruce M. Foxman'
'Christine M. Thomas'

_publ_section_title
;
 Synthesis, Structure, and Reactivity of an Anionic Zr-Oxo Relevant to CO2
 Reduction by a Zr/Co Heterobimetallic Complex
;
_journal_name_full 'Inorganic Chemistry'
_journal_page_first 3022
_journal_page_last 3031
_journal_paper_doi 10.1021/ic302473j
_journal_volume 52
_journal_year 2013
_chemical_formula_moiety 'C46 H76 Co1 N3 O2 P3 Zr1'
_chemical_formula_sum 'C46 H76 Co N3 O2 P3 Zr'
_chemical_formula_weight 946.20
_space_group_IT_number 2
_symmetry_cell_setting triclinic
_symmetry_space_group_name_Hall '-P 1'
_symmetry_space_group_name_H-M 'P -1'
_atom_sites_solution_hydrogens difmap
_atom_sites_solution_primary direct
_audit_creation_date 2012-08-16
_audit_creation_method CRYSTALS_ver_14.43
_cell_angle_alpha 95.270(5)
_cell_angle_beta 94.998(4)
_cell_angle_gamma 92.760(4)
_cell_formula_units_Z 2
_cell_length_a 12.0854(8)
_cell_length_b 12.7432(9)
_cell_length_c 17.8468(12)
_cell_measurement_reflns_used 3443
_cell_measurement_temperature 120
_cell_measurement_theta_max 23
_cell_measurement_theta_min 2
_cell_volume 2722.1(3)
_computing_cell_refinement 'Apex2 (Bruker AXS, 2006)'
_computing_data_collection 'Apex2 (Bruker AXS, 2006)'
_computing_data_reduction 'Apex2 (Bruker AXS, 2006)'
_computing_molecular_graphics 'CAMERON (Watkin et al., 1996)'
_computing_publication_material 'CRYSTALS (Betteridge et al., 2003)'
_computing_structure_refinement 'CRYSTALS (Betteridge et al., 2003)'
_computing_structure_solution 'SIR92 (Altomare et al., 1994)'
_diffrn_ambient_temperature 120
_diffrn_measured_fraction_theta_full 0.997
_diffrn_measured_fraction_theta_max 0.997
_diffrn_measurement_device Area
_diffrn_measurement_device_type 'Bruker Kappa Apex2'
_diffrn_measurement_method '\f & \w scans'
_diffrn_radiation_monochromator graphite
_diffrn_radiation_type 'Mo K\a'
_diffrn_radiation_wavelength 0.71073
_diffrn_reflns_av_R_equivalents 0.078
_diffrn_reflns_limit_h_max 14
_diffrn_reflns_limit_h_min -14
_diffrn_reflns_limit_k_max 15
_diffrn_reflns_limit_k_min -15
_diffrn_reflns_limit_l_max 21
_diffrn_reflns_limit_l_min 0
_diffrn_reflns_number 9599
_diffrn_reflns_theta_full 25.030
_diffrn_reflns_theta_max 25.030
_diffrn_reflns_theta_min 1.607
_diffrn_standards_number 0
_exptl_absorpt_coefficient_mu 0.618
_exptl_absorpt_correction_T_max 0.96
_exptl_absorpt_correction_T_min 0.91
_exptl_absorpt_correction_type numerical
_exptl_absorpt_process_details
; 
 Analytical Absorption (De Meulenaer & Tompa, 1965) 
;
_exptl_crystal_colour yellow
_exptl_crystal_density_diffrn 1.154
_exptl_crystal_description prism
_exptl_crystal_F_000 1002
_exptl_crystal_size_max 0.230
_exptl_crystal_size_mid 0.160
_exptl_crystal_size_min 0.060
_platon_squeeze_details
;
During the structure solution, electron density 
difference maps revealed that there were considerable 
disordered solvent molecules.  From history, the 
solvate was likely ethyl ether in a volume of 476.3 \%A3 
per unit cell (17.5%).  It appeared that the cavity 
area contained about four ether molecules, located 
near the center of symmetry at (0, 1/2, 1/2 ) as 
shown in the bc projection below.  Modeling with or 
without restraints was unsuccessful, as was step by 
step acquisition of peaks using successive electron 
density difference maps.  Thus, the structure factors 
were modified using the PLATON SQUEEZE technique, in 
order to produce a ?solvate-free? structure factor set 
(only for the third independent molecule).  PLATON 
reported a total electron density of 143 e- per 
unit cell, likely representing four ether molecules, 
consistent with our earlier observations.  Use of the 
SQUEEZE technique resulted in a decrease of ca. 
5.0 % in R.   
;
_refine_diff_density_max 0.97
_refine_diff_density_min -0.92
_refine_ls_extinction_method none
_refine_ls_goodness_of_fit_ref 0.9489
_refine_ls_hydrogen_treatment mixed
_refine_ls_matrix_type full
_refine_ls_number_parameters 509
_refine_ls_number_reflns 9599
_refine_ls_number_restraints 1
_refine_ls_R_factor_all 0.0764
_refine_ls_R_factor_gt 0.0451
_refine_ls_shift/su_max 0.0014415
_refine_ls_shift/su_mean 0.0000390
_refine_ls_structure_factor_coef Fsqd
_refine_ls_weighting_details
;
 Method= Modified Sheldrick 
 w=1/[\s^2^(F^2^) + ( 0.03P)^2^ + 2.77P] 
 ,where P=(max(Fo^2^,0) + 2Fc^2^)/3 
;
_refine_ls_weighting_scheme calc
_refine_ls_wR_factor_all 0.0925
_refine_ls_wR_factor_gt 0.0830
_refine_ls_wR_factor_ref 0.0925
_reflns_limit_h_max 14
_reflns_limit_h_min -14
_reflns_limit_k_max 15
_reflns_limit_k_min -15
_reflns_limit_l_max 21
_reflns_limit_l_min 0
_reflns_number_gt 6817
_reflns_number_total 9599
_reflns_threshold_expression I>2.0\s(I)
_oxford_diffrn_Wilson_B_factor 0.00
_oxford_diffrn_Wilson_scale 0.00
_oxford_refine_ls_r_factor_ref 0.0764
_oxford_refine_ls_scale 0.14211(4)
_oxford_reflns_number_all 9599
_oxford_reflns_threshold_expression_ref I>-10.0\s(I)
_oxford_structure_analysis_title 'JK_173_0m in P-1'
_cod_data_source_file ic302473j_si_002_02.cif
_cod_data_source_block 4
_cod_original_sg_symbol_H-M 'P -1 '
_cod_original_formula_sum 'C46 H76 Co1 N3 O2 P3 Zr1'
_cod_database_code 4334128

loop_
_symmetry_equiv_pos_as_xyz
x,y,z
-x,-y,-z

loop_
_atom_site_label
_atom_site_type_symbol
_atom_site_fract_x
_atom_site_fract_y
_atom_site_fract_z
_atom_site_U_iso_or_equiv
_atom_site_occupancy
_atom_site_adp_type
_atom_site_refinement_flags_posn
Zr1 Zr 0.81214(3) 0.27516(3) 0.273034(19) 0.0126 1.0000 Uani .
Co1 Co 0.78767(4) 0.19322(4) 0.12423(3) 0.0155 1.0000 Uani .
P1 P 0.97179(8) 0.22119(8) 0.16214(5) 0.0179 1.0000 Uani .
P2 P 0.70155(8) 0.08046(7) 0.19459(5) 0.0164 1.0000 Uani .
P3 P 0.70037(8) 0.34615(7) 0.13553(5) 0.0160 1.0000 Uani .
O1 O 0.7420(2) 0.1170(2) -0.03531(16) 0.0409 1.0000 Uani .
O2 O 0.8286(2) 0.3334(2) 0.37636(16) 0.0247 1.0000 Uani D
N1 N 0.9816(2) 0.2920(2) 0.24694(16) 0.0160 1.0000 Uani .
N2 N 0.7445(2) 0.1196(2) 0.28595(15) 0.0147 1.0000 Uani .
N3 N 0.7017(2) 0.3838(2) 0.22867(15) 0.0148 1.0000 Uani .
C1 C 1.0741(3) 0.3363(3) 0.29848(19) 0.0152 1.0000 Uani .
C2 C 1.1266(3) 0.4352(3) 0.2902(2) 0.0176 1.0000 Uani .
C3 C 1.0960(3) 0.4997(3) 0.2262(2) 0.0220 1.0000 Uani .
C4 C 1.2082(3) 0.4799(3) 0.3459(2) 0.0225 1.0000 Uani .
C5 C 1.2401(3) 0.4302(3) 0.4093(2) 0.0236 1.0000 Uani .
C6 C 1.3258(3) 0.4813(4) 0.4703(2) 0.0350 1.0000 Uani .
C7 C 1.1880(3) 0.3332(3) 0.4169(2) 0.0228 1.0000 Uani .
C8 C 1.1046(3) 0.2860(3) 0.3641(2) 0.0187 1.0000 Uani .
C9 C 1.0479(3) 0.1839(3) 0.3799(2) 0.0258 1.0000 Uani .
C10 C 1.0549(3) 0.2903(3) 0.0962(2) 0.0237 1.0000 Uani .
C11 C 1.1807(3) 0.3024(3) 0.1155(2) 0.0308 1.0000 Uani .
C12 C 1.0316(3) 0.2442(4) 0.0136(2) 0.0353 1.0000 Uani .
C13 C 1.0399(3) 0.0946(3) 0.1755(2) 0.0245 1.0000 Uani .
C14 C 1.1600(3) 0.1006(3) 0.2124(2) 0.0345 1.0000 Uani .
C15 C 1.0285(4) 0.0186(4) 0.1034(3) 0.0472 1.0000 Uani .
C16 C 0.7256(3) 0.0757(3) 0.35588(19) 0.0160 1.0000 Uani .
C17 C 0.7927(3) -0.0017(3) 0.3835(2) 0.0184 1.0000 Uani .
C18 C 0.8866(3) -0.0471(3) 0.3435(2) 0.0250 1.0000 Uani .
C19 C 0.7738(3) -0.0385(3) 0.4531(2) 0.0225 1.0000 Uani .
C20 C 0.6934(3) -0.0003(3) 0.4977(2) 0.0231 1.0000 Uani .
C21 C 0.6775(3) -0.0390(3) 0.5729(2) 0.0323 1.0000 Uani .
C22 C 0.6307(3) 0.0779(3) 0.4700(2) 0.0214 1.0000 Uani .
C23 C 0.6462(3) 0.1190(3) 0.4018(2) 0.0181 1.0000 Uani .
C24 C 0.5786(3) 0.2087(3) 0.3800(2) 0.0243 1.0000 Uani .
C25 C 0.7397(3) -0.0591(3) 0.1722(2) 0.0203 1.0000 Uani .
C26 C 0.6824(3) -0.1430(3) 0.2147(2) 0.0307 1.0000 Uani .
C27 C 0.7269(3) -0.0951(3) 0.0874(2) 0.0291 1.0000 Uani .
C28 C 0.5471(3) 0.0788(3) 0.1853(2) 0.0196 1.0000 Uani .
C29 C 0.4829(3) 0.0147(3) 0.2382(2) 0.0306 1.0000 Uani .
C30 C 0.4957(3) 0.0531(3) 0.1038(2) 0.0291 1.0000 Uani .
C31 C 0.6591(3) 0.4737(3) 0.2705(2) 0.0176 1.0000 Uani .
C32 C 0.5488(3) 0.4730(3) 0.2902(2) 0.0176 1.0000 Uani .
C33 C 0.4651(3) 0.3818(3) 0.2696(2) 0.0231 1.0000 Uani .
C34 C 0.5141(3) 0.5612(3) 0.3316(2) 0.0250 1.0000 Uani .
C35 C 0.5829(3) 0.6493(3) 0.3567(2) 0.0268 1.0000 Uani .
C36 C 0.5419(4) 0.7430(3) 0.4025(3) 0.0465 1.0000 Uani .
C37 C 0.6923(3) 0.6466(3) 0.3396(2) 0.0244 1.0000 Uani .
C38 C 0.7317(3) 0.5613(3) 0.2985(2) 0.0183 1.0000 Uani .
C39 C 0.8526(3) 0.5647(3) 0.2839(2) 0.0250 1.0000 Uani .
C40 C 0.5535(3) 0.3423(3) 0.0927(2) 0.0217 1.0000 Uani .
C41 C 0.4952(3) 0.4461(3) 0.1001(2) 0.0252 1.0000 Uani .
C42 C 0.5383(3) 0.2957(3) 0.0104(2) 0.0279 1.0000 Uani .
C43 C 0.7777(3) 0.4526(3) 0.0927(2) 0.0193 1.0000 Uani .
C44 C 0.7370(3) 0.5655(3) 0.1023(2) 0.0265 1.0000 Uani .
C45 C 0.7996(3) 0.4247(3) 0.0104(2) 0.0300 1.0000 Uani .
C46 C 0.7608(3) 0.1462(3) 0.0284(2) 0.0236 1.0000 Uani .
H21 H 0.860(5) 0.353(5) 0.4174(19) 0.13(3) 1.0000 Uiso D
H31 H 1.0923 0.5734 0.2448 0.0328 1.0000 Uiso R
H32 H 1.0254 0.4758 0.2007 0.0328 1.0000 Uiso R
H33 H 1.1511 0.4940 0.1900 0.0325 1.0000 Uiso R
H41 H 1.2412 0.5458 0.3409 0.0262 1.0000 Uiso R
H61 H 1.3298 0.5571 0.4680 0.0517 1.0000 Uiso R
H62 H 1.3087 0.4684 0.5198 0.0521 1.0000 Uiso R
H63 H 1.3988 0.4572 0.4638 0.0519 1.0000 Uiso R
H71 H 1.2076 0.2978 0.4592 0.0270 1.0000 Uiso R
H91 H 1.0902 0.1507 0.4174 0.0395 1.0000 Uiso R
H92 H 1.0371 0.1359 0.3354 0.0400 1.0000 Uiso R
H93 H 0.9759 0.1963 0.3978 0.0398 1.0000 Uiso R
H101 H 1.0282 0.3615 0.0982 0.0279 1.0000 Uiso R
H111 H 1.2002 0.3197 0.1696 0.0454 1.0000 Uiso R
H112 H 1.2109 0.3586 0.0886 0.0456 1.0000 Uiso R
H113 H 1.2139 0.2372 0.0998 0.0457 1.0000 Uiso R
H121 H 1.0670 0.1780 0.0060 0.0526 1.0000 Uiso R
H122 H 0.9533 0.2305 -0.0001 0.0527 1.0000 Uiso R
H123 H 1.0601 0.2921 -0.0195 0.0531 1.0000 Uiso R
H131 H 0.9939 0.0630 0.2110 0.0290 1.0000 Uiso R
H141 H 1.1739 0.1589 0.2496 0.0515 1.0000 Uiso R
H142 H 1.2120 0.1052 0.1754 0.0524 1.0000 Uiso R
H143 H 1.1741 0.0367 0.2372 0.0520 1.0000 Uiso R
H151 H 0.9552 0.0200 0.0785 0.0708 1.0000 Uiso R
H152 H 1.0823 0.0388 0.0701 0.0710 1.0000 Uiso R
H153 H 1.0413 -0.0510 0.1171 0.0707 1.0000 Uiso R
H181 H 0.9058 -0.0060 0.3043 0.0363 1.0000 Uiso R
H182 H 0.8691 -0.1198 0.3235 0.0370 1.0000 Uiso R
H183 H 0.9495 -0.0447 0.3796 0.0361 1.0000 Uiso R
H191 H 0.8183 -0.0908 0.4698 0.0262 1.0000 Uiso R
H211 H 0.6844 -0.1117 0.5711 0.0486 1.0000 Uiso R
H212 H 0.7312 -0.0051 0.6111 0.0486 1.0000 Uiso R
H213 H 0.6058 -0.0252 0.5866 0.0485 1.0000 Uiso R
H221 H 0.5756 0.1051 0.4975 0.0261 1.0000 Uiso R
H241 H 0.6232 0.2730 0.3850 0.0374 1.0000 Uiso R
H242 H 0.5176 0.2192 0.4109 0.0372 1.0000 Uiso R
H243 H 0.5480 0.1964 0.3293 0.0379 1.0000 Uiso R
H251 H 0.8191 -0.0568 0.1889 0.0239 1.0000 Uiso R
H261 H 0.7276 -0.2036 0.2140 0.0456 1.0000 Uiso R
H262 H 0.6103 -0.1628 0.1904 0.0460 1.0000 Uiso R
H263 H 0.6760 -0.1168 0.2669 0.0460 1.0000 Uiso R
H271 H 0.6492 -0.0997 0.0672 0.0442 1.0000 Uiso R
H272 H 0.7689 -0.0483 0.0599 0.0437 1.0000 Uiso R
H273 H 0.7554 -0.1647 0.0802 0.0438 1.0000 Uiso R
H281 H 0.5331 0.1511 0.2000 0.0231 1.0000 Uiso R
H291 H 0.4710 -0.0577 0.2148 0.0456 1.0000 Uiso R
H292 H 0.5218 0.0152 0.2879 0.0457 1.0000 Uiso R
H293 H 0.4110 0.0422 0.2442 0.0461 1.0000 Uiso R
H301 H 0.5421 0.0822 0.0684 0.0438 1.0000 Uiso R
H302 H 0.4880 -0.0222 0.0924 0.0441 1.0000 Uiso R
H303 H 0.4229 0.0819 0.0975 0.0441 1.0000 Uiso R
H331 H 0.4323 0.3640 0.3138 0.0347 1.0000 Uiso R
H332 H 0.5002 0.3221 0.2478 0.0345 1.0000 Uiso R
H333 H 0.4075 0.4024 0.2343 0.0350 1.0000 Uiso R
H341 H 0.4396 0.5610 0.3439 0.0295 1.0000 Uiso R
H361 H 0.4644 0.7334 0.4064 0.0707 1.0000 Uiso R
H362 H 0.5787 0.7492 0.4515 0.0700 1.0000 Uiso R
H363 H 0.5574 0.8067 0.3794 0.0703 1.0000 Uiso R
H371 H 0.7415 0.7048 0.3567 0.0285 1.0000 Uiso R
H391 H 0.8613 0.5676 0.2308 0.0380 1.0000 Uiso R
H392 H 0.8915 0.6264 0.3115 0.0380 1.0000 Uiso R
H393 H 0.8878 0.5037 0.3011 0.0383 1.0000 Uiso R
H401 H 0.5139 0.2927 0.1214 0.0261 1.0000 Uiso R
H411 H 0.4160 0.4310 0.0920 0.0380 1.0000 Uiso R
H412 H 0.5180 0.4910 0.0630 0.0372 1.0000 Uiso R
H413 H 0.5151 0.4843 0.1494 0.0378 1.0000 Uiso R
H421 H 0.4599 0.2844 -0.0053 0.0425 1.0000 Uiso R
H422 H 0.5721 0.2289 0.0037 0.0414 1.0000 Uiso R
H423 H 0.5706 0.3425 -0.0232 0.0417 1.0000 Uiso R
H431 H 0.8504 0.4564 0.1210 0.0229 1.0000 Uiso R
H441 H 0.7971 0.6153 0.0987 0.0397 1.0000 Uiso R
H442 H 0.7083 0.5801 0.1506 0.0394 1.0000 Uiso R
H443 H 0.6802 0.5735 0.0631 0.0395 1.0000 Uiso R
H451 H 0.7359 0.4331 -0.0241 0.0451 1.0000 Uiso R
H452 H 0.8191 0.3523 0.0021 0.0452 1.0000 Uiso R
H453 H 0.8604 0.4692 -0.0029 0.0447 1.0000 Uiso R

loop_
_atom_site_aniso_label
_atom_site_aniso_U_11
_atom_site_aniso_U_22
_atom_site_aniso_U_33
_atom_site_aniso_U_23
_atom_site_aniso_U_13
_atom_site_aniso_U_12
Zr1 0.01179(19) 0.01308(19) 0.01329(19) 0.00219(14) 0.00191(14) 0.00094(14)
Co1 0.0157(3) 0.0167(3) 0.0142(3) 0.0010(2) 0.0026(2) 0.0015(2)
P1 0.0160(5) 0.0206(5) 0.0174(5) 0.0001(4) 0.0053(4) 0.0008(4)
P2 0.0183(5) 0.0146(5) 0.0161(5) 0.0006(4) 0.0021(4) -0.0003(4)
P3 0.0165(5) 0.0164(5) 0.0153(5) 0.0033(4) 0.0013(4) 0.0017(4)
O1 0.0368(18) 0.061(2) 0.0220(17) -0.0114(15) 0.0020(14) 0.0003(16)
O2 0.0255(16) 0.0287(16) 0.0186(16) -0.0018(13) 0.0026(13) -0.0061(12)
N1 0.0140(16) 0.0188(16) 0.0149(16) 0.0007(13) 0.0021(13) -0.0005(13)
N2 0.0174(16) 0.0155(16) 0.0122(16) 0.0047(13) 0.0027(13) 0.0023(13)
N3 0.0166(16) 0.0161(16) 0.0125(16) 0.0031(13) 0.0040(13) 0.0023(13)
C1 0.0093(18) 0.022(2) 0.0155(19) 0.0023(16) 0.0033(15) 0.0030(15)
C2 0.0107(18) 0.023(2) 0.019(2) 0.0006(16) 0.0033(15) 0.0010(15)
C3 0.017(2) 0.021(2) 0.028(2) 0.0033(17) 0.0017(17) -0.0023(16)
C4 0.013(2) 0.027(2) 0.026(2) -0.0010(18) 0.0068(17) -0.0030(16)
C5 0.013(2) 0.035(2) 0.020(2) -0.0041(18) -0.0030(16) -0.0030(17)
C6 0.028(2) 0.049(3) 0.025(2) 0.001(2) -0.0037(19) -0.008(2)
C7 0.016(2) 0.034(2) 0.019(2) 0.0064(18) -0.0006(16) 0.0041(17)
C8 0.016(2) 0.020(2) 0.021(2) 0.0039(17) 0.0040(16) 0.0064(16)
C9 0.025(2) 0.028(2) 0.025(2) 0.0084(18) -0.0003(18) 0.0001(18)
C10 0.021(2) 0.027(2) 0.023(2) -0.0022(18) 0.0057(17) -0.0001(17)
C11 0.018(2) 0.040(3) 0.035(3) 0.006(2) 0.0077(19) -0.0042(19)
C12 0.030(2) 0.051(3) 0.024(2) -0.001(2) 0.0100(19) -0.008(2)
C13 0.025(2) 0.021(2) 0.028(2) -0.0014(18) 0.0072(18) 0.0044(17)
C14 0.030(2) 0.031(2) 0.043(3) 0.002(2) 0.004(2) 0.015(2)
C15 0.047(3) 0.035(3) 0.056(3) -0.017(2) 0.005(3) 0.009(2)
C16 0.0175(19) 0.0137(19) 0.016(2) 0.0015(15) -0.0019(16) -0.0017(15)
C17 0.015(2) 0.019(2) 0.021(2) 0.0045(17) 0.0030(16) -0.0005(16)
C18 0.022(2) 0.027(2) 0.029(2) 0.0097(19) 0.0083(18) 0.0073(17)
C19 0.021(2) 0.024(2) 0.023(2) 0.0094(17) -0.0022(17) 0.0038(17)
C20 0.020(2) 0.030(2) 0.021(2) 0.0096(18) 0.0030(17) -0.0036(17)
C21 0.031(2) 0.045(3) 0.024(2) 0.019(2) 0.0045(19) 0.002(2)
C22 0.017(2) 0.025(2) 0.024(2) 0.0046(18) 0.0056(17) 0.0020(16)
C23 0.017(2) 0.0165(19) 0.021(2) 0.0023(16) 0.0005(16) 0.0011(15)
C24 0.027(2) 0.027(2) 0.021(2) 0.0047(18) 0.0080(18) 0.0062(18)
C25 0.026(2) 0.0129(19) 0.022(2) 0.0000(16) 0.0061(17) 0.0045(16)
C26 0.044(3) 0.020(2) 0.030(2) 0.0033(19) 0.012(2) 0.0002(19)
C27 0.042(3) 0.018(2) 0.028(2) -0.0024(18) 0.006(2) 0.0030(18)
C28 0.017(2) 0.016(2) 0.025(2) -0.0016(17) 0.0011(16) 0.0024(16)
C29 0.022(2) 0.034(2) 0.035(3) 0.006(2) 0.0020(19) -0.0085(19)
C30 0.024(2) 0.035(2) 0.028(2) 0.0025(19) -0.0016(18) -0.0020(19)
C31 0.019(2) 0.018(2) 0.017(2) 0.0053(16) 0.0015(16) 0.0044(16)
C32 0.020(2) 0.0162(19) 0.018(2) 0.0041(16) 0.0025(16) 0.0039(16)
C33 0.016(2) 0.026(2) 0.028(2) 0.0046(18) 0.0070(17) 0.0032(17)
C34 0.020(2) 0.030(2) 0.027(2) 0.0045(18) 0.0096(18) 0.0049(18)
C35 0.035(2) 0.018(2) 0.029(2) -0.0008(18) 0.0138(19) 0.0029(18)
C36 0.047(3) 0.033(3) 0.060(3) -0.015(2) 0.026(3) 0.005(2)
C37 0.033(2) 0.014(2) 0.026(2) 0.0015(17) 0.0085(19) -0.0001(17)
C38 0.020(2) 0.017(2) 0.019(2) 0.0031(16) 0.0039(16) 0.0012(16)
C39 0.024(2) 0.024(2) 0.027(2) 0.0005(18) 0.0076(18) -0.0005(17)
C40 0.019(2) 0.027(2) 0.019(2) 0.0056(17) -0.0033(16) 0.0013(17)
C41 0.022(2) 0.029(2) 0.025(2) 0.0083(18) -0.0007(17) 0.0058(18)
C42 0.025(2) 0.029(2) 0.027(2) 0.0035(19) -0.0117(18) 0.0033(18)
C43 0.019(2) 0.019(2) 0.021(2) 0.0059(17) 0.0031(16) -0.0006(16)
C44 0.031(2) 0.021(2) 0.028(2) 0.0082(18) 0.0074(19) -0.0027(18)
C45 0.045(3) 0.026(2) 0.023(2) 0.0063(18) 0.015(2) 0.003(2)
C46 0.019(2) 0.027(2) 0.024(2) -0.0002(18) 0.0050(18) 0.0002(17)

loop_
_atom_type_symbol
_atom_type_scat_dispersion_real
_atom_type_scat_dispersion_imag
_atom_type_scat_Cromer_Mann_a1
_atom_type_scat_Cromer_Mann_b1
_atom_type_scat_Cromer_Mann_a2
_atom_type_scat_Cromer_Mann_b2
_atom_type_scat_Cromer_Mann_a3
_atom_type_scat_Cromer_Mann_b3
_atom_type_scat_Cromer_Mann_a4
_atom_type_scat_Cromer_Mann_b4
_atom_type_scat_Cromer_Mann_c
_atom_type_scat_source
C 0.0033 0.0016 2.3100 20.8439 1.0200 10.2075 1.5886 0.5687 0.8650 51.6512 0.2156 'International Tables Vol C 4.2.6.8 and 6.1.1.4'
H 0.0000 0.0000 0.4930 10.5109 0.3229 26.1257 0.1402 3.1424 0.0408 57.7998 0.0030 'International Tables Vol C 4.2.6.8 and 6.1.1.4'
N 0.0061 0.0033 12.2126 0.0057 3.1322 9.8933 2.0125 28.9975 1.1663 0.5826 -11.5290 'International Tables Vol C 4.2.6.8 and 6.1.1.4'
O 0.0106 0.0060 3.0485 13.2771 2.2868 5.7011 1.5463 0.3239 0.8670 32.9089 0.2508 'International Tables Vol C 4.2.6.8 and 6.1.1.4'
P 0.1023 0.0942 6.4345 1.9067 4.1791 27.1570 1.7800 0.5260 1.4908 68.1645 1.1149 'International Tables Vol C 4.2.6.8 and 6.1.1.4'
Co 0.3494 0.9721 12.2841 4.2791 7.3409 0.2784 4.0034 13.5359 2.3488 71.1692 1.0118 'International Tables Vol C 4.2.6.8 and 6.1.1.4'
Zr -2.9673 0.5597 17.8765 1.2762 10.9480 11.9160 5.4173 0.1176 3.6572 87.6627 2.0693 'International Tables Vol C 4.2.6.8 and 6.1.1.4'

loop_
_geom_angle_atom_site_label_1
_geom_angle_atom_site_label_2
_geom_angle_atom_site_label_3
_geom_angle
_geom_angle_publ_flag
Co1 Zr1 P1 46.87(2) yes
Co1 Zr1 P2 46.87(2) yes
P1 Zr1 P2 79.66(3) yes
Co1 Zr1 P3 46.75(2) yes
P1 Zr1 P3 78.72(3) yes
P2 Zr1 P3 76.58(3) yes
Co1 Zr1 O2 179.47(9) yes
P1 Zr1 O2 133.32(8) yes
P2 Zr1 O2 133.44(8) yes
P3 Zr1 O2 132.73(9) yes
Co1 Zr1 N1 80.40(8) yes
P1 Zr1 N1 34.26(8) yes
P2 Zr1 N1 110.86(8) yes
P3 Zr1 N1 99.46(8) yes
O2 Zr1 N1 99.72(11) yes
Co1 Zr1 N2 80.39(7) yes
P1 Zr1 N2 99.46(8) yes
P2 Zr1 N2 34.63(8) yes
P3 Zr1 N2 108.14(8) yes
O2 Zr1 N2 99.99(11) yes
Co1 Zr1 N3 80.77(8) yes
P1 Zr1 N3 108.93(8) yes
P2 Zr1 N3 98.00(8) yes
P3 Zr1 N3 34.44(8) yes
O2 Zr1 N3 98.72(11) yes
N1 Zr1 N2 118.06(11) yes
N1 Zr1 N3 116.43(10) yes
N2 Zr1 N3 117.54(11) yes
Zr1 Co1 P1 71.05(3) yes
Zr1 Co1 P2 70.91(3) yes
P1 Co1 P2 112.15(4) yes
Zr1 Co1 P3 70.96(3) yes
P1 Co1 P3 110.66(4) yes
P2 Co1 P3 106.88(4) yes
Zr1 Co1 C46 174.96(12) yes
P1 Co1 C46 113.32(12) yes
P2 Co1 C46 108.73(13) yes
P3 Co1 C46 104.64(13) yes
Zr1 P1 Co1 62.08(3) yes
Zr1 P1 N1 45.89(10) yes
Co1 P1 N1 106.80(10) yes
Zr1 P1 C10 137.84(13) yes
Co1 P1 C10 115.06(12) yes
N1 P1 C10 109.77(16) yes
Zr1 P1 C13 113.84(12) yes
Co1 P1 C13 111.76(13) yes
N1 P1 C13 107.19(16) yes
C10 P1 C13 106.01(17) yes
Zr1 P2 Co1 62.22(3) yes
Zr1 P2 N2 46.23(10) yes
Co1 P2 N2 106.68(10) yes
Zr1 P2 C25 136.41(13) yes
Co1 P2 C25 111.87(12) yes
N2 P2 C25 108.94(15) yes
Zr1 P2 C28 114.56(12) yes
Co1 P2 C28 115.35(12) yes
N2 P2 C28 107.07(15) yes
C25 P2 C28 106.71(17) yes
Zr1 P3 Co1 62.29(3) yes
Zr1 P3 N3 45.51(10) yes
Co1 P3 N3 107.12(10) yes
Zr1 P3 C40 135.18(12) yes
Co1 P3 C40 116.52(13) yes
N3 P3 C40 108.18(15) yes
Zr1 P3 C43 115.57(12) yes
Co1 P3 C43 110.95(12) yes
N3 P3 C43 107.27(15) yes
C40 P3 C43 106.44(17) yes
Zr1 O2 H21 158(5) no
P1 N1 Zr1 99.85(13) yes
P1 N1 C1 133.5(2) yes
Zr1 N1 C1 125.7(2) yes
P2 N2 Zr1 99.14(13) yes
P2 N2 C16 132.8(2) yes
Zr1 N2 C16 127.1(2) yes
P3 N3 Zr1 100.05(13) yes
P3 N3 C31 132.8(2) yes
Zr1 N3 C31 126.4(2) yes
N1 C1 C2 121.5(3) yes
N1 C1 C8 119.4(3) yes
C2 C1 C8 118.6(3) yes
C1 C2 C3 123.6(3) yes
C1 C2 C4 119.4(3) yes
C3 C2 C4 116.9(3) yes
C2 C3 H31 110.4 no
C2 C3 H32 111.3 no
H31 C3 H32 108.2 no
C2 C3 H33 109.8 no
H31 C3 H33 108.9 no
H32 C3 H33 108.2 no
C2 C4 C5 122.4(3) yes
C2 C4 H41 119.1 no
C5 C4 H41 118.5 no
C4 C5 C6 121.5(4) yes
C4 C5 C7 117.7(3) yes
C6 C5 C7 120.7(4) yes
C5 C6 H61 109.6 no
C5 C6 H62 112.8 no
H61 C6 H62 107.5 no
C5 C6 H63 111.8 no
H61 C6 H63 107.3 no
H62 C6 H63 107.6 no
C5 C7 C8 122.4(3) yes
C5 C7 H71 119.8 no
C8 C7 H71 117.8 no
C1 C8 C7 119.4(3) yes
C1 C8 C9 122.2(3) yes
C7 C8 C9 118.4(3) yes
C8 C9 H91 111.6 no
C8 C9 H92 110.8 no
H91 C9 H92 107.8 no
C8 C9 H93 110.4 no
H91 C9 H93 107.8 no
H92 C9 H93 108.2 no
P1 C10 C11 117.1(3) yes
P1 C10 C12 113.3(3) yes
C11 C10 C12 108.4(3) yes
P1 C10 H101 104.7 no
C11 C10 H101 106.6 no
C12 C10 H101 105.8 no
C10 C11 H111 111.7 no
C10 C11 H112 108.9 no
H111 C11 H112 108.8 no
C10 C11 H113 109.7 no
H111 C11 H113 108.8 no
H112 C11 H113 108.9 no
C10 C12 H121 109.9 no
C10 C12 H122 111.3 no
H121 C12 H122 107.7 no
C10 C12 H123 110.4 no
H121 C12 H123 108.8 no
H122 C12 H123 108.7 no
P1 C13 C14 118.2(3) yes
P1 C13 C15 112.5(3) yes
C14 C13 C15 110.3(3) yes
P1 C13 H131 102.1 no
C14 C13 H131 106.2 no
C15 C13 H131 106.4 no
C13 C14 H141 111.8 no
C13 C14 H142 110.9 no
H141 C14 H142 109.2 no
C13 C14 H143 110.0 no
H141 C14 H143 107.5 no
H142 C14 H143 107.1 no
C13 C15 H151 109.7 no
C13 C15 H152 109.9 no
H151 C15 H152 109.4 no
C13 C15 H153 108.4 no
H151 C15 H153 109.8 no
H152 C15 H153 109.6 no
N2 C16 C17 121.3(3) yes
N2 C16 C23 119.7(3) yes
C17 C16 C23 118.7(3) yes
C16 C17 C18 124.0(3) yes
C16 C17 C19 119.0(3) yes
C18 C17 C19 117.0(3) yes
C17 C18 H181 111.2 no
C17 C18 H182 111.6 no
H181 C18 H182 110.2 no
C17 C18 H183 107.3 no
H181 C18 H183 107.6 no
H182 C18 H183 108.7 no
C17 C19 C20 123.3(3) yes
C17 C19 H191 117.5 no
C20 C19 H191 119.2 no
C19 C20 C21 122.0(3) yes
C19 C20 C22 116.3(3) yes
C21 C20 C22 121.7(3) yes
C20 C21 H211 110.8 no
C20 C21 H212 110.8 no
H211 C21 H212 108.7 no
C20 C21 H213 110.1 no
H211 C21 H213 107.7 no
H212 C21 H213 108.8 no
C20 C22 C23 123.3(3) yes
C20 C22 H221 119.3 no
C23 C22 H221 117.4 no
C16 C23 C22 119.2(3) yes
C16 C23 C24 122.3(3) yes
C22 C23 C24 118.5(3) yes
C23 C24 H241 110.9 no
C23 C24 H242 112.4 no
H241 C24 H242 107.5 no
C23 C24 H243 110.8 no
H241 C24 H243 107.7 no
H242 C24 H243 107.4 no
P2 C25 C26 116.2(2) yes
P2 C25 C27 113.3(2) yes
C26 C25 C27 109.1(3) yes
P2 C25 H251 103.4 no
C26 C25 H251 106.9 no
C27 C25 H251 107.2 no
C25 C26 H261 107.9 no
C25 C26 H262 109.8 no
H261 C26 H262 109.8 no
C25 C26 H263 111.2 no
H261 C26 H263 108.8 no
H262 C26 H263 109.4 no
C25 C27 H271 111.4 no
C25 C27 H272 111.1 no
H271 C27 H272 109.6 no
C25 C27 H273 108.3 no
H271 C27 H273 108.1 no
H272 C27 H273 108.3 no
P2 C28 C29 118.5(3) yes
P2 C28 C30 113.3(3) yes
C29 C28 C30 109.5(3) yes
P2 C28 H281 102.6 no
C29 C28 H281 104.7 no
C30 C28 H281 107.0 no
C28 C29 H291 108.0 no
C28 C29 H292 112.7 no
H291 C29 H292 109.8 no
C28 C29 H293 110.7 no
H291 C29 H293 107.8 no
H292 C29 H293 107.8 no
C28 C30 H301 111.1 no
C28 C30 H302 109.1 no
H301 C30 H302 108.6 no
C28 C30 H303 110.2 no
H301 C30 H303 108.6 no
H302 C30 H303 109.2 no
N3 C31 C32 121.8(3) yes
N3 C31 C38 119.8(3) yes
C32 C31 C38 118.1(3) yes
C31 C32 C33 123.9(3) yes
C31 C32 C34 118.8(3) yes
C33 C32 C34 117.3(3) yes
C32 C33 H331 109.2 no
C32 C33 H332 110.3 no
H331 C33 H332 109.8 no
C32 C33 H333 109.0 no
H331 C33 H333 108.5 no
H332 C33 H333 110.1 no
C32 C34 C35 123.6(4) yes
C32 C34 H341 118.6 no
C35 C34 H341 117.8 no
C34 C35 C36 121.8(4) yes
C34 C35 C37 116.7(3) yes
C36 C35 C37 121.5(4) yes
C35 C36 H361 110.2 no
C35 C36 H362 109.3 no
H361 C36 H362 108.4 no
C35 C36 H363 110.1 no
H361 C36 H363 109.9 no
H362 C36 H363 108.8 no
C35 C37 C38 122.4(4) yes
C35 C37 H371 118.7 no
C38 C37 H371 118.9 no
C31 C38 C37 120.2(3) yes
C31 C38 C39 121.3(3) yes
C37 C38 C39 118.6(3) yes
C38 C39 H391 111.2 no
C38 C39 H392 110.2 no
H391 C39 H392 108.3 no
C38 C39 H393 110.6 no
H391 C39 H393 109.3 no
H392 C39 H393 107.2 no
P3 C40 C41 116.3(3) yes
P3 C40 C42 113.6(3) yes
C41 C40 C42 109.1(3) yes
P3 C40 H401 103.8 no
C41 C40 H401 107.0 no
C42 C40 H401 106.3 no
C40 C41 H411 108.9 no
C40 C41 H412 110.0 no
H411 C41 H412 109.2 no
C40 C41 H413 111.0 no
H411 C41 H413 110.6 no
H412 C41 H413 107.1 no
C40 C42 H421 109.1 no
C40 C42 H422 111.5 no
H421 C42 H422 108.2 no
C40 C42 H423 112.0 no
H421 C42 H423 108.1 no
H422 C42 H423 107.9 no
P3 C43 C44 118.2(2) yes
P3 C43 C45 114.4(3) yes
C44 C43 C45 109.5(3) yes
P3 C43 H431 102.7 no
C44 C43 H431 105.3 no
C45 C43 H431 105.1 no
C43 C44 H441 109.7 no
C43 C44 H442 111.3 no
H441 C44 H442 108.4 no
C43 C44 H443 109.4 no
H441 C44 H443 108.6 no
H442 C44 H443 109.4 no
C43 C45 H451 112.3 no
C43 C45 H452 111.1 no
H451 C45 H452 107.1 no
C43 C45 H453 110.4 no
H451 C45 H453 107.8 no
H452 C45 H453 108.0 no
O1 C46 Co1 178.6(4) yes

loop_
_geom_bond_atom_site_label_1
_geom_bond_atom_site_label_2
_geom_bond_distance
_geom_bond_publ_flag
Zr1 Co1 2.7486(6) yes
Zr1 P1 2.9421(10) yes
Zr1 P2 2.9357(10) yes
Zr1 P3 2.9348(10) yes
Zr1 O2 1.913(3) yes
Zr1 N1 2.144(3) yes
Zr1 N2 2.147(3) yes
Zr1 N3 2.126(3) yes
Co1 P1 2.2702(11) yes
Co1 P2 2.2671(10) yes
Co1 P3 2.2615(11) yes
Co1 C46 1.757(4) yes
P1 N1 1.681(3) yes
P1 C10 1.865(4) yes
P1 C13 1.871(4) yes
P2 N2 1.690(3) yes
P2 C25 1.875(4) yes
P2 C28 1.859(4) yes
P3 N3 1.686(3) yes
P3 C40 1.867(4) yes
P3 C43 1.868(3) yes
O1 C46 1.162(4) yes
O2 H21 0.808(19) no
N1 C1 1.443(4) yes
N2 C16 1.446(4) yes
N3 C31 1.450(4) yes
C1 C2 1.410(5) yes
C1 C8 1.415(5) yes
C2 C3 1.497(5) yes
C2 C4 1.399(5) yes
C3 H31 0.972 no
C3 H32 0.953 no
C3 H33 0.969 no
C4 C5 1.382(5) yes
C4 H41 0.929 no
C5 C6 1.513(5) yes
C5 C7 1.382(5) yes
C6 H61 0.969 no
C6 H62 0.952 no
C6 H63 0.960 no
C7 C8 1.392(5) yes
C7 H71 0.934 no
C8 C9 1.503(5) yes
C9 H91 0.950 no
C9 H92 0.953 no
C9 H93 0.966 no
C10 C11 1.527(5) yes
C10 C12 1.534(5) yes
C10 H101 0.976 no
C11 H111 0.975 no
C11 H112 0.973 no
C11 H113 0.968 no
C12 H121 0.968 no
C12 H122 0.960 no
C12 H123 0.961 no
C13 C14 1.536(5) yes
C13 C15 1.530(5) yes
C13 H131 0.979 no
C14 H141 0.948 no
C14 H142 0.955 no
C14 H143 0.977 no
C15 H151 0.958 no
C15 H152 0.961 no
C15 H153 0.957 no
C16 C17 1.403(5) yes
C16 C23 1.415(5) yes
C17 C18 1.503(5) yes
C17 C19 1.401(5) yes
C18 H181 0.950 no
C18 H182 0.969 no
C18 H183 0.949 no
C19 C20 1.388(5) yes
C19 H191 0.930 no
C20 C21 1.495(5) yes
C20 C22 1.382(5) yes
C21 H211 0.931 no
C21 H212 0.957 no
C21 H213 0.940 no
C22 C23 1.392(5) yes
C22 H221 0.923 no
C23 C24 1.497(5) yes
C24 H241 0.953 no
C24 H242 0.964 no
C24 H243 0.945 no
C25 C26 1.539(5) yes
C25 C27 1.533(5) yes
C25 H251 0.979 no
C26 H261 0.967 no
C26 H262 0.951 no
C26 H263 0.970 no
C27 H271 0.974 no
C27 H272 0.960 no
C27 H273 0.969 no
C28 C29 1.539(5) yes
C28 C30 1.532(5) yes
C28 H281 0.962 no
C29 H291 0.976 no
C29 H292 0.967 no
C29 H293 0.963 no
C30 H301 0.968 no
C30 H302 0.960 no
C30 H303 0.970 no
C31 C32 1.408(5) yes
C31 C38 1.411(5) yes
C32 C33 1.501(5) yes
C32 C34 1.390(5) yes
C33 H331 0.955 no
C33 H332 0.956 no
C33 H333 0.960 no
C34 C35 1.380(5) yes
C34 H341 0.945 no
C35 C36 1.513(5) yes
C35 C37 1.384(5) yes
C36 H361 0.947 no
C36 H362 0.941 no
C36 H363 0.962 no
C37 C38 1.383(5) yes
C37 H371 0.938 no
C38 C39 1.505(5) yes
C39 H391 0.967 no
C39 H392 0.966 no
C39 H393 0.966 no
C40 C41 1.530(5) yes
C40 C42 1.526(5) yes
C40 H401 0.982 no
C41 H411 0.963 no
C41 H412 0.964 no
C41 H413 0.970 no
C42 H421 0.964 no
C42 H422 0.964 no
C42 H423 0.975 no
C43 C44 1.542(5) yes
C43 C45 1.529(5) yes
C43 H431 0.972 no
C44 H441 0.953 no
C44 H442 0.963 no
C44 H443 0.952 no
C45 H451 0.960 no
C45 H452 0.964 no
C45 H453 0.966 no

loop_
_platon_squeeze_void_nr
_platon_squeeze_void_average_x
_platon_squeeze_void_average_y
_platon_squeeze_void_average_z
_platon_squeeze_void_volume
_platon_squeeze_void_count_electrons
_platon_squeeze_void_content
1 0.000 0.500 0.500 477 143 ' '
